data_2217226
loop_
_publ_author_name
'Dutkiewicz, Grzegorz'
'Borowiak, Teresa'
'Spycha\/la, Jaros\/law'

_publ_section_title
;
 (<i>Z</i>)-<i>N</i>-[2-(Dimethylammonio)ethyl]thioacetamide chloride
;
_journal_coeditor_code NG2404
_journal_issue 1
_journal_name_full 'Acta Crystallographica Section E'
_journal_page_first o229
_journal_page_last o229
_journal_paper_doi 10.1107/S1600536807064872
_journal_volume 64
_journal_year 2008
_chemical_formula_iupac 'C6 H15 N2 S +, Cl -'
_chemical_formula_moiety 'C6 H15 N2 S +, Cl -'
_chemical_formula_sum 'C6 H15 Cl N2 S'
_chemical_formula_weight 182.71
_chemical_name_systematic
;
(<i>Z</i>)-<i>N</i>-[2-(Dimethylammonio)ethyl]thioacetamide chloride
;
_space_group_IT_number 2
_space_group_name_Hall '-P 1'
_symmetry_cell_setting triclinic
_symmetry_space_group_name_Hall '-P 1'
_symmetry_space_group_name_H-M 'P -1'
_atom_sites_solution_hydrogens geom
_atom_sites_solution_primary direct
_atom_sites_solution_secondary difmap
_audit_creation_method SHELXL-97
_cell_angle_alpha 79.489(3)
_cell_angle_beta 79.796(3)
_cell_angle_gamma 87.863(3)
_cell_formula_units_Z 2
_cell_length_a 5.9935(2)
_cell_length_b 7.7461(3)
_cell_length_c 10.8253(4)
_cell_measurement_reflns_used 2792
_cell_measurement_temperature 292(2)
_cell_measurement_theta_max 29.6341
_cell_measurement_theta_min 2.6698
_cell_volume 486.32(3)
_computing_cell_refinement
;
CrysAlisRED (Oxford Diffraction, 2007)
;
_computing_data_collection
;
CrysAlisCCD (Oxford Diffraction, 2007)
;
_computing_data_reduction
;
CrysAlisRED (Oxford Diffraction, 2007)
;
_computing_molecular_graphics
;
Stereochemical Workstation Operation Manual (Siemens 1989) and
MERCURY (Macrae <i>et al.</i>,  2006)
;
_computing_publication_material 'SHELXL97 (Sheldrick, 1997)'
_computing_structure_refinement 'SHELXL97 (Sheldrick, 1997)'
_computing_structure_solution 'SHELXS97 (Sheldrick, 1997)'
_diffrn_ambient_temperature 292(2)
_diffrn_detector_area_resol_mean 8.1929
_diffrn_measured_fraction_theta_full 0.982
_diffrn_measured_fraction_theta_max 0.846
_diffrn_measurement_device_type 'Kuma KM-4 CCD'
_diffrn_measurement_method \w-scan
_diffrn_radiation_monochromator graphite
_diffrn_radiation_source 'fine-focus sealed tube'
_diffrn_radiation_type MoK\a
_diffrn_radiation_wavelength 0.71073
_diffrn_reflns_av_R_equivalents 0.0080
_diffrn_reflns_av_sigmaI/netI 0.0119
_diffrn_reflns_limit_h_max 6
_diffrn_reflns_limit_h_min -8
_diffrn_reflns_limit_k_max 10
_diffrn_reflns_limit_k_min -10
_diffrn_reflns_limit_l_max 11
_diffrn_reflns_limit_l_min -14
_diffrn_reflns_number 4065
_diffrn_reflns_theta_full 25.00
_diffrn_reflns_theta_max 29.68
_diffrn_reflns_theta_min 3.01
_exptl_absorpt_coefficient_mu 0.546
_exptl_absorpt_correction_T_max 1.00000
_exptl_absorpt_correction_T_min 0.78500
_exptl_absorpt_correction_type multi-scan
_exptl_absorpt_process_details
;
CrysAlis RED (Oxford Diffraction, 2007)
;
_exptl_crystal_colour colourless
_exptl_crystal_density_diffrn 1.248
_exptl_crystal_density_method 'not measured'
_exptl_crystal_description block
_exptl_crystal_F_000 196
_exptl_crystal_size_max 0.6
_exptl_crystal_size_mid 0.2
_exptl_crystal_size_min 0.2
_refine_diff_density_max 0.356
_refine_diff_density_min -0.272
_refine_ls_extinction_method none
_refine_ls_goodness_of_fit_ref 1.058
_refine_ls_hydrogen_treatment mixed
_refine_ls_matrix_type full
_refine_ls_number_parameters 127
_refine_ls_number_reflns 2332
_refine_ls_number_restraints 0
_refine_ls_restrained_S_all 1.058
_refine_ls_R_factor_all 0.0352
_refine_ls_R_factor_gt 0.0295
_refine_ls_shift/su_max 0.001
_refine_ls_shift/su_mean 0.000
_refine_ls_structure_factor_coef Fsqd
_refine_ls_weighting_details 'calc w=1/[\s^2^(Fo^2^)+(0.0493P)^2^+0.0911P] where P=(Fo^2^+2Fc^2^)/3'
_refine_ls_weighting_scheme calc
_refine_ls_wR_factor_gt 0.0836
_refine_ls_wR_factor_ref 0.0888
_reflns_number_gt 1988
_reflns_number_total 2332
_reflns_threshold_expression I>2\s(I)
_cod_data_source_file ng2404.cif
_cod_data_source_block I
_cod_database_code 2217226
_cod_database_fobs_code 2217226

loop_
_symmetry_equiv_pos_as_xyz
'x, y, z'
'-x, -y, -z'

loop_
_atom_site_type_symbol
_atom_site_label
_atom_site_fract_x
_atom_site_fract_y
_atom_site_fract_z
_atom_site_U_iso_or_equiv
_atom_site_adp_type
_atom_site_calc_flag
_atom_site_refinement_flags
_atom_site_occupancy
Cl Cl1 0.74439(6) 0.68184(5) 0.92798(3) 0.04695(12) Uani d . 1
N N1 0.43953(18) 0.72292(15) 0.72918(10) 0.0369(2) Uani d D 1
C C11 0.6186(3) 0.7621(2) 0.61349(16) 0.0529(4) Uani d . 1
H H11A 0.7143 0.6609 0.6068 0.073(6) Uiso calc R 1
H H11B 0.7081 0.8593 0.6201 0.077(7) Uiso calc R 1
H H11C 0.5489 0.7915 0.5390 0.070(6) Uiso calc R 1
C C12 0.3063(3) 0.8834(2) 0.75207(18) 0.0564(4) Uani d . 1
H H12A 0.4021 0.9661 0.7733 0.066(6) Uiso calc R 1
H H12C 0.1822 0.8526 0.8212 0.062(5) Uiso calc R 1
H H12B 0.2485 0.9351 0.6764 0.062(5) Uiso calc R 1
C C2 0.2817(2) 0.5793(2) 0.72500(14) 0.0401(3) Uani d . 1
C C3 0.3998(2) 0.4127(2) 0.69463(14) 0.0417(3) Uani d . 1
N N4 0.5321(2) 0.33438(15) 0.79089(10) 0.0377(2) Uani d D 1
C C5 0.7308(2) 0.25637(17) 0.76729(13) 0.0368(3) Uani d . 1
C C51 0.8327(3) 0.1849(2) 0.88345(16) 0.0541(4) Uani d . 1
H H51A 0.7944 0.0631 0.9114 0.134(12) Uiso calc R 1
H H51B 0.7743 0.2491 0.9503 0.148(13) Uiso calc R 1
H H51C 0.9945 0.1968 0.8630 0.127(10) Uiso calc R 1
S S5 0.86290(6) 0.23364(6) 0.62085(4) 0.05189(14) Uani d . 1
H H1 0.511(3) 0.691(2) 0.7946(13) 0.052(5) Uiso d D 1
H H2A 0.180(3) 0.564(2) 0.8055(18) 0.052(5) Uiso d . 1
H H2B 0.192(3) 0.622(2) 0.6625(17) 0.046(4) Uiso d . 1
H H3A 0.290(3) 0.329(2) 0.6874(17) 0.055(5) Uiso d . 1
H H3B 0.502(3) 0.432(2) 0.6142(17) 0.043(4) Uiso d . 1
H H4 0.468(3) 0.338(2) 0.8684(10) 0.048(4) Uiso d D 1

loop_
_atom_site_aniso_label
_atom_site_aniso_U_11
_atom_site_aniso_U_22
_atom_site_aniso_U_33
_atom_site_aniso_U_12
_atom_site_aniso_U_13
_atom_site_aniso_U_23
Cl1 0.03632(18) 0.0692(3) 0.03689(19) -0.00237(15) -0.00751(13) -0.01194(16)
N1 0.0340(5) 0.0447(6) 0.0327(5) 0.0040(4) -0.0078(4) -0.0072(4)
C11 0.0460(8) 0.0653(10) 0.0444(8) -0.0118(7) 0.0021(6) -0.0092(7)
C12 0.0601(10) 0.0474(9) 0.0606(10) 0.0114(7) -0.0097(8) -0.0103(7)
C2 0.0302(6) 0.0497(8) 0.0408(7) 0.0019(5) -0.0089(5) -0.0064(6)
C3 0.0405(7) 0.0499(8) 0.0383(7) -0.0007(6) -0.0128(6) -0.0113(6)
N4 0.0425(6) 0.0418(6) 0.0291(5) 0.0026(5) -0.0063(4) -0.0079(4)
C5 0.0394(6) 0.0379(7) 0.0347(6) -0.0031(5) -0.0083(5) -0.0080(5)
C51 0.0602(10) 0.0614(11) 0.0432(8) 0.0134(8) -0.0188(7) -0.0091(7)
S5 0.0402(2) 0.0778(3) 0.0386(2) 0.00595(17) -0.00335(15) -0.01740(18)

loop_
_atom_type_symbol
_atom_type_description
_atom_type_scat_dispersion_real
_atom_type_scat_dispersion_imag
_atom_type_scat_source
C C 0.0033 0.0016 'International Tables Vol C Tables 4.2.6.8 and 6.1.1.4'
H H 0.0000 0.0000 'International Tables Vol C Tables 4.2.6.8 and 6.1.1.4'
N N 0.0061 0.0033 'International Tables Vol C Tables 4.2.6.8 and 6.1.1.4'
S S 0.1246 0.1234 'International Tables Vol C Tables 4.2.6.8 and 6.1.1.4'
Cl Cl 0.1484 0.1585 'International Tables Vol C Tables 4.2.6.8 and 6.1.1.4'

loop_
_geom_angle_atom_site_label_1
_geom_angle_atom_site_label_2
_geom_angle_atom_site_label_3
_geom_angle
C12 N1 C11 111.02(13)
C12 N1 C2 109.51(11)
C11 N1 C2 113.73(11)
C12 N1 H1 106.7(12)
C11 N1 H1 106.5(12)
C2 N1 H1 109.1(12)
N1 C11 H11A 109.5
N1 C11 H11B 109.5
H11A C11 H11B 109.5
N1 C11 H11C 109.5
H11A C11 H11C 109.5
H11B C11 H11C 109.5
N1 C12 H12A 109.5
N1 C12 H12C 109.5
H12A C12 H12C 109.5
N1 C12 H12B 109.5
H12A C12 H12B 109.5
H12C C12 H12B 109.5
N1 C2 C3 114.08(11)
N1 C2 H2A 105.4(11)
C3 C2 H2A 113.9(11)
N1 C2 H2B 107.7(10)
C3 C2 H2B 109.2(10)
H2A C2 H2B 106.1(15)
N4 C3 C2 112.06(12)
N4 C3 H3A 109.3(11)
C2 C3 H3A 109.9(11)
N4 C3 H3B 106.9(10)
C2 C3 H3B 112.5(10)
H3A C3 H3B 105.9(15)
C5 N4 C3 124.90(12)
C5 N4 H4 120.4(12)
C3 N4 H4 114.6(12)
N4 C5 C51 114.66(12)
N4 C5 S5 124.05(10)
C51 C5 S5 121.28(11)
C5 C51 H51A 109.5
C5 C51 H51B 109.5
H51A C51 H51B 109.5
C5 C51 H51C 109.5
H51A C51 H51C 109.5
H51B C51 H51C 109.5

loop_
_geom_bond_atom_site_label_1
_geom_bond_atom_site_label_2
_geom_bond_distance
N1 C12 1.488(2)
N1 C11 1.4908(18)
N1 C2 1.4988(18)
N1 H1 0.883(9)
C11 H11A 0.9600
C11 H11B 0.9600
C11 H11C 0.9600
C12 H12A 0.9600
C12 H12C 0.9600
C12 H12B 0.9600
C2 C3 1.510(2)
C2 H2A 0.960(19)
C2 H2B 0.943(18)
C3 N4 1.4519(18)
C3 H3A 0.963(19)
C3 H3B 0.962(18)
N4 C5 1.3206(18)
N4 H4 0.863(9)
C5 C51 1.501(2)
C5 S5 1.6786(14)
C51 H51A 0.9600
C51 H51B 0.9600
C51 H51C 0.9600

loop_
_geom_hbond_atom_site_label_D
_geom_hbond_atom_site_label_H
_geom_hbond_atom_site_label_A
_geom_hbond_site_symmetry_A
_geom_hbond_distance_DH
_geom_hbond_distance_HA
_geom_hbond_distance_DA
_geom_hbond_angle_DHA
_geom_hbond_publ_flag
N1 H1 Cl1 . 0.883(9) 2.174(10) 3.0285(11) 162.9(16) yes
N4 H4 Cl1 2_667 0.863(9) 2.325(10) 3.1801(12) 171.0(16) yes

loop_
_geom_torsion_atom_site_label_1
_geom_torsion_atom_site_label_2
_geom_torsion_atom_site_label_3
_geom_torsion_atom_site_label_4
_geom_torsion
C12 N1 C2 C3 176.67(13)
C11 N1 C2 C3 51.81(16)
N1 C2 C3 N4 62.34(16)
C2 C3 N4 C5 -142.40(13)
C3 N4 C5 C51 -179.64(14)
C3 N4 C5 S5 -0.5(2)
S5 C5 N4 H4 177.1(14)
C51 C5 N4 H4 -2.1(14)

loop_
_cod_related_entry_id
_cod_related_entry_database
_cod_related_entry_code
1 ChemSpider 21119532
